data_4067106
loop_
_publ_author_name
'Yamaguchi, Takafumi'
'Koike, Takashi'
'Akita, Munetaka'

_publ_section_title
;
 Dirhodium Complexes Bridged by Bis(diphenylphosphino)phthalazine
 (PNNPPh): Central Ring Size and Charge Effects As Compared with the
 Pyrazolate Derivative (PNNPPy)
;
_journal_issue 23
_journal_name_full Organometallics
_journal_page_first 6493
_journal_paper_doi 10.1021/om100832z
_journal_volume 29
_journal_year 2010
_chemical_formula_sum 'C76 H66 B2 F8 N4 O5 P4 Rh4'
_chemical_formula_weight 1824.51
_space_group_IT_number 2
_symmetry_cell_setting triclinic
_symmetry_Int_Tables_number 2
_symmetry_space_group_name_Hall '-P 1'
_symmetry_space_group_name_H-M 'P -1'
_cell_angle_alpha 97.30(2)
_cell_angle_beta 110.80(2)
_cell_angle_gamma 85.28(2)
_cell_formula_units_Z 2
_cell_length_a 13.375(7)
_cell_length_b 16.020(7)
_cell_length_c 20.37(1)
_cell_measurement_reflns_used 26429
_cell_measurement_temperature 213.2
_cell_measurement_theta_max 27.5
_cell_measurement_theta_min 3.1
_cell_volume 4044(3)
_computing_cell_refinement PROCESS
_computing_data_collection PROCESS
_computing_data_reduction 'teXsan Ver. 1.11'
_computing_publication_material 'teXsan Ver. 1.11'
_computing_structure_refinement SHELXL97
_computing_structure_solution SHELXS86
_diffrn_ambient_temperature 213
_diffrn_detector_area_resol_mean 10.00
_diffrn_measurement_device_type 'Rigaku RAXIS-IV Imaging Plate'
_diffrn_measurement_method \w
_diffrn_radiation_type 'Mo K\a'
_diffrn_radiation_wavelength 0.7107
_diffrn_reflns_av_R_equivalents 0.053
_diffrn_reflns_limit_h_max 17
_diffrn_reflns_limit_h_min -17
_diffrn_reflns_limit_k_max 20
_diffrn_reflns_limit_k_min -19
_diffrn_reflns_limit_l_max 26
_diffrn_reflns_limit_l_min -26
_diffrn_reflns_number 32474
_diffrn_reflns_theta_max 27.49
_exptl_absorpt_coefficient_mu 0.947
_exptl_absorpt_correction_type none
_exptl_crystal_colour unknown
_exptl_crystal_density_diffrn 1.499
_exptl_crystal_density_method 'not measured'
_exptl_crystal_description unknown
_exptl_crystal_size_max 0.100
_exptl_crystal_size_mid 0.100
_exptl_crystal_size_min 0.100
_refine_diff_density_max 1.71
_refine_diff_density_min -0.95
_refine_ls_extinction_coef 0.0000
_refine_ls_extinction_expression Fc^*^=kFc[1+0.001xFc^2^\l^3^/sin(2\q)]^-1/4^
_refine_ls_extinction_method SHELXL
_refine_ls_goodness_of_fit_ref 0.984
_refine_ls_hydrogen_treatment noref
_refine_ls_number_parameters 896
_refine_ls_number_reflns 10193
_refine_ls_R_factor_gt 0.0548
_refine_ls_shift/su_max 0.5510
_refine_ls_structure_factor_coef Fsqd
_refine_ls_weighting_details 'w = 1/[\s^2^(Fo^2^) + (0.1000P)^2^+0.0000P] where P=(Fo^2^+2Fc^2^)/3'
_refine_ls_weighting_scheme calc
_refine_ls_wR_factor_ref 0.1839
_reflns_number_gt 10193
_reflns_number_total 16677
_reflns_threshold_expression >2.0sigma(I)
_cod_data_source_file om100832z_si_001.cif
_cod_data_source_block compound/6/1042_
_cod_original_cell_volume 4042(3)
_cod_original_sg_symbol_H-M 'P -1         '
_cod_original_formula_sum 'C76 H66 B2 F8 N4 O5 P4 Rh4 '
_cod_database_code 4067106

loop_
_symmetry_equiv_pos_as_xyz
x,y,z
-x,-y,-z

loop_
_atom_site_label
_atom_site_type_symbol
_atom_site_fract_x
_atom_site_fract_y
_atom_site_fract_z
_atom_site_U_iso_or_equiv
_atom_site_adp_type
_atom_site_occupancy
_atom_site_calc_flag
_atom_site_refinement_flags
Rh(1) Rh 0.80628(4) 0.21981(4) 0.17442(3) 0.0392(2) Uani 1.00 d .
Rh(2) Rh 0.88926(4) 0.07208(4) 0.25277(3) 0.0348(1) Uani 1.00 d .
Rh(3) Rh 1.01637(4) 0.21569(4) 0.27272(3) 0.0354(2) Uani 1.00 d .
Rh(4) Rh 0.83514(4) 0.22754(4) 0.32086(3) 0.0407(2) Uani 1.00 d .
P(1) P 0.7143(2) 0.2705(1) 0.0706(1) 0.0448(5) Uani 1.00 d .
P(2) P 0.8965(1) -0.0679(1) 0.25495(9) 0.0392(5) Uani 1.00 d .
P(3) P 1.1863(1) 0.2440(1) 0.2914(1) 0.0400(5) Uani 1.00 d .
P(4) P 0.7687(1) 0.2645(1) 0.4077(1) 0.0410(5) Uani 1.00 d .
F(1) F 0.8881(7) 0.3586(4) 0.6339(3) 0.106(2) Uani 1.00 d .
F(2) F 0.8127(9) 0.4372(5) 0.7045(4) 0.148(4) Uani 1.00 d .
F(3) F 0.8989(6) 0.4986(4) 0.6474(4) 0.099(2) Uani 1.00 d .
F(4) F 0.7457(9) 0.4443(8) 0.5949(7) 0.195(5) Uani 1.00 d .
F(5) F 0.612(1) 0.1365(10) -0.1642(7) 0.10159(4) Uiso 0.57 d P
F(5A) F 0.455(1) 0.089(1) -0.2040(8) 0.10159(4) Uiso 0.43 d P
F(6) F 0.4553(9) 0.1591(9) -0.1538(6) 0.08871(4) Uiso 0.57 d P
F(6A) F 0.608(1) 0.178(1) -0.1568(9) 0.08871(4) Uiso 0.43 d P
F(7) F 0.4751(9) 0.1662(9) -0.2618(6) 0.08641(3) Uiso 0.57 d P
F(7A) F 0.451(1) 0.207(1) -0.1443(8) 0.08641(3) Uiso 0.43 d P
F(8) F 0.533(1) 0.274(1) -0.1757(10) 0.16905(7) Uiso 0.57 d P
F(8A) F 0.451(2) 0.228(2) -0.250(1) 0.16905(7) Uiso 0.43 d P
O(1) O 0.8699(6) 0.3907(4) 0.2496(3) 0.079(2) Uani 1.00 d .
O(2) O 1.0646(5) 0.0929(4) 0.3934(3) 0.065(2) Uani 1.00 d .
O(3) O 0.9980(5) 0.1208(4) 0.1339(3) 0.068(2) Uani 1.00 d .
O(4) O 0.6357(5) 0.1421(6) 0.2322(4) 0.109(3) Uani 1.00 d .
O(5) O 0.817(1) 0.681(1) 0.1318(9) 0.20208(7) Uiso 1.00 d .
N(1) N 0.7503(4) 0.1079(4) 0.1140(3) 0.035(1) Uani 1.00 d .
N(2) N 0.7785(4) 0.0407(4) 0.1525(3) 0.037(1) Uani 1.00 d .
N(3) N 1.0477(4) 0.2878(4) 0.3689(3) 0.034(1) Uani 1.00 d .
N(4) N 0.9635(4) 0.2923(4) 0.3918(3) 0.034(1) Uani 1.00 d .
C(1) C 0.8522(8) 0.3216(6) 0.2272(4) 0.062(3) Uani 1.00 d .
C(2) C 0.9974(7) 0.0928(5) 0.3395(4) 0.048(2) Uani 1.00 d .
C(3) C 0.9935(6) 0.1557(6) 0.1852(4) 0.053(2) Uani 1.00 d .
C(4) C 0.7164(6) 0.1736(7) 0.2615(4) 0.066(3) Uani 1.00 d .
C(101) C 0.6917(6) 0.0984(5) 0.0472(3) 0.040(2) Uani 1.00 d .
C(102) C 0.6527(6) 0.0167(5) 0.0122(4) 0.044(2) Uani 1.00 d .
C(103) C 0.6778(6) -0.0512(5) 0.0533(4) 0.043(2) Uani 1.00 d .
C(104) C 0.7451(5) -0.0358(5) 0.1263(3) 0.038(2) Uani 1.00 d .
C(105) C 0.5925(7) 0.0052(6) -0.0605(4) 0.059(2) Uani 1.00 d .
C(106) C 0.5571(7) -0.0750(7) -0.0892(4) 0.069(3) Uani 1.00 d .
C(107) C 0.5774(7) -0.1400(6) -0.0484(5) 0.066(3) Uani 1.00 d .
C(108) C 0.6387(6) -0.1308(5) 0.0229(4) 0.052(2) Uani 1.00 d .
C(109) C 0.6692(7) 0.1750(5) 0.0093(4) 0.056(2) Uani 1.00 d .
C(110) C 0.7789(6) -0.1025(5) 0.1759(4) 0.050(2) Uani 1.00 d .
C(111) C 0.5961(6) 0.3377(6) 0.0617(5) 0.055(2) Uani 1.00 d .
C(112) C 0.5087(9) 0.3395(7) -0.0033(6) 0.087(4) Uani 1.00 d .
C(113) C 0.420(1) 0.396(1) -0.004(1) 0.130(7) Uani 1.00 d .
C(114) C 0.424(1) 0.454(1) 0.053(1) 0.148(10) Uani 1.00 d .
C(115) C 0.505(1) 0.450(1) 0.1132(10) 0.134(6) Uani 1.00 d .
C(116) C 0.593(1) 0.3936(9) 0.1207(6) 0.093(4) Uani 1.00 d .
C(121) C 0.7860(7) 0.3250(6) 0.0287(4) 0.054(2) Uani 1.00 d .
C(122) C 0.884(1) 0.350(1) 0.0645(8) 0.160(8) Uani 1.00 d .
C(123) C 0.937(1) 0.390(2) 0.021(1) 0.24(1) Uani 1.00 d .
C(124) C 0.897(1) 0.410(1) -0.037(1) 0.174(10) Uani 1.00 d .
C(125) C 0.800(1) 0.3807(9) -0.0747(7) 0.117(5) Uani 1.00 d .
C(126) C 0.7375(10) 0.3381(8) -0.0444(6) 0.093(4) Uani 1.00 d .
C(131) C 0.8812(6) -0.1148(5) 0.3279(4) 0.041(2) Uani 1.00 d .
C(132) C 0.7989(7) -0.1644(6) 0.3204(4) 0.065(3) Uani 1.00 d .
C(133) C 0.7936(8) -0.1975(6) 0.3773(5) 0.069(3) Uani 1.00 d .
C(134) C 0.8673(7) -0.1776(6) 0.4441(5) 0.060(2) Uani 1.00 d .
C(135) C 0.9501(7) -0.1288(7) 0.4520(5) 0.062(3) Uani 1.00 d .
C(136) C 0.9580(6) -0.0974(6) 0.3936(4) 0.057(2) Uani 1.00 d .
C(141) C 1.0114(6) -0.1250(5) 0.2392(4) 0.043(2) Uani 1.00 d .
C(142) C 1.0601(8) -0.0863(6) 0.2026(6) 0.070(3) Uani 1.00 d .
C(143) C 1.1457(9) -0.1266(8) 0.1868(7) 0.085(3) Uani 1.00 d .
C(144) C 1.1839(8) -0.2067(8) 0.2110(6) 0.083(3) Uani 1.00 d .
C(145) C 1.1374(8) -0.2429(7) 0.2478(6) 0.075(3) Uani 1.00 d .
C(146) C 1.0480(8) -0.2006(6) 0.2624(5) 0.063(2) Uani 1.00 d .
C(201) C 1.1384(5) 0.3254(4) 0.4056(3) 0.035(2) Uani 1.00 d .
C(202) C 1.1487(5) 0.3740(5) 0.4733(3) 0.039(2) Uani 1.00 d .
C(203) C 1.0622(5) 0.3786(5) 0.4973(3) 0.037(2) Uani 1.00 d .
C(204) C 0.9681(5) 0.3346(5) 0.4529(3) 0.036(2) Uani 1.00 d .
C(205) C 1.2454(6) 0.4137(5) 0.5148(4) 0.050(2) Uani 1.00 d .
C(206) C 1.2514(7) 0.4558(6) 0.5790(4) 0.056(2) Uani 1.00 d .
C(207) C 1.1626(7) 0.4612(6) 0.6029(4) 0.056(2) Uani 1.00 d .
C(208) C 1.0696(6) 0.4226(5) 0.5626(4) 0.044(2) Uani 1.00 d .
C(209) C 1.2248(5) 0.3153(5) 0.3740(4) 0.043(2) Uani 1.00 d .
C(210) C 0.8707(6) 0.3334(5) 0.4734(4) 0.045(2) Uani 1.00 d .
C(211) C 1.2895(6) 0.1616(6) 0.3067(5) 0.055(2) Uani 1.00 d .
C(212) C 1.2630(7) 0.0785(7) 0.2928(6) 0.072(3) Uani 1.00 d .
C(213) C 1.342(1) 0.0159(8) 0.3030(8) 0.103(4) Uani 1.00 d .
C(214) C 1.4482(9) 0.0329(9) 0.3243(9) 0.114(5) Uani 1.00 d .
C(215) C 1.4736(9) 0.1159(9) 0.3371(9) 0.124(6) Uani 1.00 d .
C(216) C 1.3950(8) 0.1801(7) 0.3270(8) 0.102(4) Uani 1.00 d .
C(221) C 1.2091(6) 0.3018(6) 0.2262(4) 0.047(2) Uani 1.00 d .
C(222) C 1.1741(7) 0.3842(6) 0.2219(4) 0.056(2) Uani 1.00 d .
C(223) C 1.1880(9) 0.4286(7) 0.1719(5) 0.075(3) Uani 1.00 d .
C(224) C 1.236(1) 0.3913(10) 0.1257(7) 0.098(4) Uani 1.00 d .
C(225) C 1.267(1) 0.309(1) 0.1284(7) 0.115(5) Uani 1.00 d .
C(226) C 1.2560(10) 0.2635(7) 0.1791(6) 0.087(3) Uani 1.00 d .
C(231) C 0.7578(6) 0.1806(6) 0.4572(4) 0.047(2) Uani 1.00 d .
C(232) C 0.7543(6) 0.0987(6) 0.4262(5) 0.061(2) Uani 1.00 d .
C(233) C 0.7450(8) 0.0330(7) 0.4631(8) 0.086(4) Uani 1.00 d .
C(234) C 0.7416(8) 0.0490(9) 0.5282(7) 0.084(4) Uani 1.00 d .
C(235) C 0.7503(8) 0.1279(8) 0.5598(6) 0.078(3) Uani 1.00 d .
C(236) C 0.7566(7) 0.1946(6) 0.5258(5) 0.062(2) Uani 1.00 d .
C(241) C 0.6441(6) 0.3276(5) 0.3893(4) 0.047(2) Uani 1.00 d .
C(242) C 0.6019(8) 0.3575(7) 0.4412(5) 0.069(3) Uani 1.00 d .
C(243) C 0.5066(9) 0.4090(7) 0.4243(7) 0.084(4) Uani 1.00 d .
C(244) C 0.4558(8) 0.4295(7) 0.3546(8) 0.081(3) Uani 1.00 d .
C(245) C 0.4977(8) 0.3997(8) 0.3043(6) 0.080(3) Uani 1.00 d .
C(246) C 0.5911(7) 0.3498(7) 0.3207(5) 0.066(3) Uani 1.00 d .
C(301) C 0.925(4) 0.765(3) 0.043(3) 0.4605(3) Uiso 1.00 d .
C(302) C 0.901(3) 0.665(2) 0.087(2) 0.3287(2) Uiso 1.00 d .
C(303) C 0.828(2) 0.626(2) 0.176(1) 0.2214(1) Uiso 1.00 d .
C(304) C 0.765(2) 0.620(2) 0.217(1) 0.2322(1) Uiso 1.00 d .
B(1) B 0.837(1) 0.4345(9) 0.6475(6) 0.081(4) Uani 1.00 d .
B(2) B 0.512(1) 0.179(1) -0.1904(8) 0.09617(5) Uiso 1.00 d .
H(1) H 0.5765 0.0529 -0.0895 0.0702 Uiso 1.00 calc .
H(2) H 0.5147 -0.0822 -0.1400 0.0814 Uiso 1.00 calc .
H(3) H 0.5439 -0.1922 -0.0719 0.0856 Uiso 1.00 calc .
H(4) H 0.6558 -0.1787 0.0504 0.0660 Uiso 1.00 calc .
H(5) H 0.5941 0.1826 -0.0155 0.0655 Uiso 1.00 calc .
H(6) H 0.7055 0.1698 -0.0238 0.0655 Uiso 1.00 calc .
H(7) H 0.7987 -0.1547 0.1524 0.0587 Uiso 1.00 calc .
H(8) H 0.7216 -0.1149 0.1905 0.0587 Uiso 1.00 calc .
H(9) H 0.5099 0.3047 -0.0445 0.1044 Uiso 1.00 calc .
H(10) H 0.3578 0.3940 -0.0453 0.1566 Uiso 1.00 calc .
H(11) H 0.3687 0.4962 0.0492 0.1745 Uiso 1.00 calc .
H(12) H 0.5039 0.4868 0.1536 0.1607 Uiso 1.00 calc .
H(13) H 0.6497 0.3917 0.1649 0.1107 Uiso 1.00 calc .
H(14) H 0.9137 0.3484 0.1157 0.1663 Uiso 1.00 calc .
H(15) H 1.0029 0.4176 0.0502 0.2389 Uiso 1.00 calc .
H(16) H 0.9311 0.4447 -0.0580 0.2061 Uiso 1.00 calc .
H(17) H 0.7732 0.3885 -0.1236 0.1409 Uiso 1.00 calc .
H(18) H 0.6673 0.3156 -0.0710 0.1122 Uiso 1.00 calc .
H(19) H 0.7438 -0.1758 0.2731 0.0756 Uiso 1.00 calc .
H(20) H 0.7347 -0.2318 0.3710 0.0827 Uiso 1.00 calc .
H(21) H 0.8624 -0.2017 0.4844 0.0710 Uiso 1.00 calc .
H(22) H 1.0034 -0.1165 0.4991 0.0742 Uiso 1.00 calc .
H(23) H 1.0167 -0.0638 0.3991 0.0708 Uiso 1.00 calc .
H(24) H 1.0332 -0.0323 0.1870 0.0801 Uiso 1.00 calc .
H(25) H 1.1801 -0.1022 0.1598 0.0970 Uiso 1.00 calc .
H(26) H 1.2476 -0.2325 0.2027 0.0988 Uiso 1.00 calc .
H(27) H 1.1641 -0.2983 0.2636 0.0905 Uiso 1.00 calc .
H(28) H 1.0147 -0.2256 0.2898 0.0767 Uiso 1.00 calc .
H(29) H 1.3055 0.4129 0.4985 0.0604 Uiso 1.00 calc .
H(30) H 1.3162 0.4804 0.6107 0.0681 Uiso 1.00 calc .
H(31) H 1.1678 0.4934 0.6482 0.0639 Uiso 1.00 calc .
H(32) H 1.0084 0.4298 0.5791 0.0555 Uiso 1.00 calc .
H(33) H 1.2890 0.2951 0.4079 0.0519 Uiso 1.00 calc .
H(34) H 1.2383 0.3708 0.3650 0.0519 Uiso 1.00 calc .
H(35) H 0.8400 0.3914 0.4766 0.0592 Uiso 1.00 calc .
H(36) H 0.8897 0.3160 0.5200 0.0592 Uiso 1.00 calc .
H(37) H 1.1873 0.0641 0.2743 0.0870 Uiso 1.00 calc .
H(38) H 1.3232 -0.0455 0.2951 0.1159 Uiso 1.00 calc .
H(39) H 1.5062 -0.0061 0.3323 0.1232 Uiso 1.00 calc .
H(40) H 1.5493 0.1315 0.3572 0.1373 Uiso 1.00 calc .
H(41) H 1.4159 0.2386 0.3351 0.1187 Uiso 1.00 calc .
H(42) H 1.1422 0.4119 0.2552 0.0667 Uiso 1.00 calc .
H(43) H 1.1632 0.4871 0.1707 0.0923 Uiso 1.00 calc .
H(44) H 1.2439 0.4266 0.0895 0.1157 Uiso 1.00 calc .
H(45) H 1.3022 0.2882 0.0970 0.1456 Uiso 1.00 calc .
H(46) H 1.2828 0.2041 0.1811 0.1030 Uiso 1.00 calc .
H(47) H 0.7569 0.0865 0.3795 0.0713 Uiso 1.00 calc .
H(48) H 0.7420 -0.0238 0.4363 0.1004 Uiso 1.00 calc .
H(49) H 0.7341 -0.0017 0.5482 0.1019 Uiso 1.00 calc .
H(50) H 0.7488 0.1375 0.6077 0.0970 Uiso 1.00 calc .
H(51) H 0.7579 0.2514 0.5482 0.0809 Uiso 1.00 calc .
H(52) H 0.6387 0.3418 0.4890 0.0824 Uiso 1.00 calc .
H(53) H 0.4753 0.4306 0.4608 0.1032 Uiso 1.00 calc .
H(54) H 0.3904 0.4663 0.3416 0.0949 Uiso 1.00 calc .
H(55) H 0.4618 0.4116 0.2563 0.0965 Uiso 1.00 calc .
H(56) H 0.6219 0.3302 0.2842 0.0743 Uiso 1.00 calc .

loop_
_atom_site_aniso_label
_atom_site_aniso_U_11
_atom_site_aniso_U_22
_atom_site_aniso_U_33
_atom_site_aniso_U_12
_atom_site_aniso_U_13
_atom_site_aniso_U_23
Rh(1) 0.0418(3) 0.0326(4) 0.0328(3) -0.0062(3) -0.0005(2) 0.0024(2)
Rh(2) 0.0340(3) 0.0320(4) 0.0327(3) -0.0055(3) 0.0038(2) 0.0036(2)
Rh(3) 0.0292(3) 0.0393(4) 0.0347(3) -0.0089(3) 0.0072(2) -0.0006(2)
Rh(4) 0.0288(3) 0.0497(4) 0.0378(3) -0.0108(3) 0.0079(2) -0.0109(3)
P(1) 0.045(1) 0.039(1) 0.0414(10) -0.0079(10) 0.0003(8) 0.0093(9)
P(2) 0.0374(9) 0.035(1) 0.0398(9) -0.0052(9) 0.0052(7) 0.0074(8)
P(3) 0.0303(9) 0.040(1) 0.049(1) -0.0073(9) 0.0116(8) 0.0041(9)
P(4) 0.0323(9) 0.046(1) 0.0419(9) -0.0085(9) 0.0119(7) -0.0066(9)
F(1) 0.195(8) 0.059(5) 0.087(4) 0.004(5) 0.079(5) 0.006(3)
F(2) 0.29(1) 0.068(5) 0.146(7) 0.011(6) 0.158(8) 0.012(4)
F(3) 0.127(5) 0.054(4) 0.138(6) 0.005(4) 0.076(5) 0.010(4)
F(4) 0.136(8) 0.22(1) 0.20(1) 0.021(8) 0.028(8) 0.029(9)
O(1) 0.110(5) 0.031(4) 0.063(4) -0.012(4) -0.007(4) -0.007(3)
O(2) 0.067(4) 0.060(4) 0.042(3) -0.012(3) -0.016(3) 0.009(3)
O(3) 0.075(4) 0.082(5) 0.044(3) -0.019(4) 0.025(3) -0.023(3)
O(4) 0.046(4) 0.186(9) 0.085(5) -0.064(5) 0.027(3) -0.078(5)
N(1) 0.037(3) 0.027(4) 0.035(3) -0.004(3) 0.002(2) 0.003(2)
N(2) 0.034(3) 0.034(4) 0.035(3) -0.007(3) 0.003(2) 0.002(3)
N(3) 0.031(3) 0.033(4) 0.034(3) -0.007(3) 0.005(2) 0.003(2)
N(4) 0.028(3) 0.034(4) 0.036(3) -0.008(3) 0.007(2) -0.001(2)
C(1) 0.079(6) 0.046(6) 0.046(4) -0.006(5) 0.003(4) 0.005(4)
C(2) 0.057(5) 0.036(5) 0.042(4) -0.006(4) 0.008(4) -0.002(3)
C(3) 0.046(4) 0.059(6) 0.052(5) -0.009(4) 0.016(4) 0.000(4)
C(4) 0.042(4) 0.099(8) 0.052(5) -0.018(5) 0.019(4) -0.030(5)
C(101) 0.044(4) 0.032(5) 0.034(3) -0.004(3) 0.001(3) 0.001(3)
C(102) 0.045(4) 0.038(5) 0.038(4) -0.008(4) 0.002(3) -0.003(3)
C(103) 0.035(4) 0.040(5) 0.045(4) -0.011(3) 0.004(3) -0.002(3)
C(104) 0.035(3) 0.034(5) 0.040(4) -0.007(3) 0.006(3) -0.001(3)
C(105) 0.053(5) 0.053(6) 0.047(4) -0.010(4) -0.007(4) -0.005(4)
C(106) 0.064(6) 0.065(7) 0.051(5) -0.018(5) -0.014(4) -0.005(5)
C(107) 0.062(5) 0.048(6) 0.067(5) -0.015(5) 0.000(4) -0.011(5)
C(108) 0.047(4) 0.040(5) 0.057(5) -0.009(4) 0.005(4) -0.008(4)
C(109) 0.067(5) 0.043(6) 0.043(4) -0.015(4) -0.002(4) 0.008(4)
C(110) 0.049(4) 0.031(5) 0.061(5) -0.005(4) 0.006(4) 0.011(4)
C(111) 0.048(4) 0.045(6) 0.073(5) 0.001(4) 0.017(4) 0.026(5)
C(112) 0.072(7) 0.076(8) 0.090(7) 0.004(6) -0.008(6) 0.037(6)
C(113) 0.050(7) 0.13(2) 0.20(2) 0.020(8) 0.010(9) 0.11(1)
C(114) 0.10(1) 0.12(2) 0.29(3) 0.05(1) 0.13(2) 0.12(2)
C(115) 0.14(1) 0.14(2) 0.15(1) 0.07(1) 0.09(1) 0.04(1)
C(116) 0.102(9) 0.09(1) 0.088(8) 0.037(8) 0.043(7) 0.027(7)
C(121) 0.054(5) 0.050(6) 0.055(5) -0.010(4) 0.010(4) 0.015(4)
C(122) 0.10(1) 0.25(2) 0.13(1) -0.09(1) -0.009(8) 0.10(1)
C(123) 0.11(1) 0.38(4) 0.25(2) -0.12(2) 0.00(1) 0.16(3)
C(124) 0.10(1) 0.24(2) 0.17(2) -0.07(1) -0.02(1) 0.13(2)
C(125) 0.19(2) 0.11(1) 0.089(9) 0.00(1) 0.079(10) 0.029(8)
C(126) 0.106(9) 0.102(10) 0.075(7) -0.041(8) 0.028(6) 0.013(6)
C(131) 0.042(4) 0.032(5) 0.047(4) 0.001(3) 0.011(3) 0.011(3)
C(132) 0.073(6) 0.063(7) 0.056(5) -0.031(5) 0.011(4) 0.013(4)
C(133) 0.084(7) 0.059(7) 0.068(6) -0.029(6) 0.021(5) 0.018(5)
C(134) 0.072(6) 0.050(6) 0.063(5) 0.006(5) 0.023(4) 0.027(4)
C(135) 0.049(5) 0.075(7) 0.062(5) 0.007(5) 0.014(4) 0.026(5)
C(136) 0.039(4) 0.075(7) 0.058(5) -0.007(4) 0.013(3) 0.022(4)
C(141) 0.043(4) 0.039(5) 0.044(4) -0.001(4) 0.011(3) 0.004(3)
C(142) 0.083(7) 0.045(7) 0.100(7) 0.011(5) 0.052(6) 0.022(5)
C(143) 0.090(8) 0.063(8) 0.129(10) 0.008(6) 0.067(7) 0.030(7)
C(144) 0.066(6) 0.084(9) 0.104(8) 0.013(6) 0.043(6) 0.002(7)
C(145) 0.080(7) 0.063(8) 0.096(7) 0.015(6) 0.044(6) 0.032(6)
C(146) 0.072(6) 0.050(7) 0.076(6) 0.014(5) 0.036(5) 0.016(5)
C(201) 0.035(3) 0.029(4) 0.035(3) -0.009(3) 0.002(3) 0.007(3)
C(202) 0.038(4) 0.033(5) 0.035(3) -0.012(3) -0.002(3) 0.007(3)
C(203) 0.038(4) 0.031(5) 0.037(3) -0.008(3) 0.004(3) 0.003(3)
C(204) 0.036(4) 0.028(4) 0.039(3) -0.004(3) 0.007(3) 0.002(3)
C(205) 0.047(4) 0.050(6) 0.043(4) -0.020(4) 0.002(3) 0.001(4)
C(206) 0.056(5) 0.049(6) 0.047(4) -0.024(4) -0.003(4) -0.004(4)
C(207) 0.069(5) 0.048(6) 0.036(4) -0.017(5) 0.002(4) -0.008(4)
C(208) 0.046(4) 0.042(5) 0.041(4) -0.012(4) 0.011(3) -0.004(3)
C(209) 0.029(3) 0.051(5) 0.046(4) -0.009(3) 0.006(3) 0.007(3)
C(210) 0.038(4) 0.054(6) 0.043(4) -0.010(4) 0.014(3) -0.009(4)
C(211) 0.038(4) 0.040(6) 0.084(6) -0.003(4) 0.017(4) 0.011(4)
C(212) 0.048(5) 0.050(7) 0.106(8) 0.006(5) 0.012(5) 0.013(6)
C(213) 0.086(8) 0.054(8) 0.15(1) 0.005(7) 0.025(8) 0.002(8)
C(214) 0.052(6) 0.08(1) 0.19(1) 0.021(7) 0.025(8) 0.020(10)
C(215) 0.046(6) 0.08(1) 0.22(2) 0.008(6) 0.016(8) 0.01(1)
C(216) 0.043(5) 0.059(8) 0.19(1) -0.003(5) 0.019(7) 0.017(8)
C(221) 0.036(4) 0.053(6) 0.055(4) -0.010(4) 0.019(3) 0.000(4)
C(222) 0.061(5) 0.060(7) 0.054(5) -0.001(5) 0.024(4) 0.013(4)
C(223) 0.096(8) 0.064(7) 0.071(6) -0.005(6) 0.031(6) 0.023(5)
C(224) 0.109(9) 0.11(1) 0.115(10) 0.019(8) 0.077(8) 0.042(8)
C(225) 0.15(1) 0.12(1) 0.13(1) 0.03(1) 0.11(1) 0.040(10)
C(226) 0.111(9) 0.068(8) 0.113(9) 0.020(7) 0.079(8) 0.017(7)
C(231) 0.034(4) 0.050(6) 0.051(4) -0.009(4) 0.007(3) 0.006(4)
C(232) 0.035(4) 0.057(7) 0.084(6) 0.001(4) 0.012(4) 0.006(5)
C(233) 0.050(5) 0.046(7) 0.15(1) 0.005(5) 0.024(7) 0.018(7)
C(234) 0.054(6) 0.09(1) 0.114(9) -0.007(6) 0.020(6) 0.049(8)
C(235) 0.060(6) 0.094(10) 0.082(7) -0.013(6) 0.018(5) 0.032(7)
C(236) 0.056(5) 0.067(7) 0.065(5) -0.008(5) 0.023(4) 0.007(5)
C(241) 0.035(4) 0.043(5) 0.061(5) -0.011(4) 0.016(3) -0.006(4)
C(242) 0.068(6) 0.076(8) 0.068(6) 0.006(6) 0.035(5) -0.002(5)
C(243) 0.063(6) 0.062(8) 0.14(1) -0.001(6) 0.061(7) -0.023(7)
C(244) 0.047(5) 0.047(7) 0.14(1) -0.004(5) 0.020(6) 0.008(7)
C(245) 0.057(6) 0.076(9) 0.092(8) 0.003(6) 0.009(5) 0.003(6)
C(246) 0.045(5) 0.082(8) 0.063(5) -0.004(5) 0.014(4) -0.002(5)
B(1) 0.13(1) 0.052(9) 0.053(6) 0.001(9) 0.031(7) 0.000(6)

loop_
_atom_type_symbol
_atom_type_description
_atom_type_scat_dispersion_real
_atom_type_scat_dispersion_imag
_atom_type_scat_source
C C 0.003 0.002
;International Tables for Crystallography
(1992, Vol. C, Tables 4.2.6.8 and 6.1.1.4)
;
H H 0.000 0.000
;International Tables for Crystallography
(1992, Vol. C, Table 6.1.1.4)
;
O O 0.011 0.006
;International Tables for Crystallography
(1992, Vol. C, Tables 4.2.6.8 and 6.1.1.4)
;
N N 0.006 0.003
;International Tables for Crystallography
(1992, Vol. C, Tables 4.2.6.8 and 6.1.1.4)
;
B B 0.001 0.001
;International Tables for Crystallography
(1992, Vol. C, Tables 4.2.6.8 and 6.1.1.4)
;
F F 0.017 0.010
;International Tables for Crystallography
(1992, Vol. C, Tables 4.2.6.8 and 6.1.1.4)
;
P P 0.102 0.094
;International Tables for Crystallography
(1992, Vol. C, Tables 4.2.6.8 and 6.1.1.4)
;
Rh Rh -1.118 0.919
;International Tables for Crystallography
(1992, Vol. C, Tables 4.2.6.8 and 6.1.1.4)
;

loop_
_geom_angle_atom_site_label_1
_geom_angle_atom_site_label_2
_geom_angle_atom_site_label_3
_geom_angle
_geom_angle_publ_flag
Rh(2) Rh(1) Rh(3) 59.89(2) yes
Rh(2) Rh(1) Rh(4) 59.14(2) yes
Rh(2) Rh(1) P(1) 148.06(6) yes
Rh(2) Rh(1) N(1) 67.5(1) yes
Rh(2) Rh(1) C(1) 113.9(3) yes
Rh(3) Rh(1) Rh(4) 61.63(3) yes
Rh(3) Rh(1) P(1) 139.14(7) yes
Rh(3) Rh(1) N(1) 117.1(1) yes
Rh(3) Rh(1) C(1) 64.7(3) yes
Rh(4) Rh(1) P(1) 146.28(6) yes
Rh(4) Rh(1) N(1) 115.9(2) yes
Rh(4) Rh(1) C(1) 64.6(3) yes
P(1) Rh(1) N(1) 80.8(2) yes
P(1) Rh(1) C(1) 97.8(3) yes
N(1) Rh(1) C(1) 178.2(3) yes
Rh(1) Rh(2) Rh(3) 57.85(3) yes
Rh(1) Rh(2) Rh(4) 58.95(2) yes
Rh(1) Rh(2) P(2) 149.10(5) yes
Rh(1) Rh(2) N(2) 67.5(2) yes
Rh(1) Rh(2) C(2) 115.4(3) yes
Rh(3) Rh(2) Rh(4) 60.85(3) yes
Rh(3) Rh(2) P(2) 143.95(5) yes
Rh(3) Rh(2) N(2) 117.8(2) yes
Rh(3) Rh(2) C(2) 62.6(3) yes
Rh(4) Rh(2) P(2) 142.57(6) yes
Rh(4) Rh(2) N(2) 113.2(2) yes
Rh(4) Rh(2) C(2) 72.1(3) yes
P(2) Rh(2) N(2) 81.7(2) yes
P(2) Rh(2) C(2) 95.1(3) yes
N(2) Rh(2) C(2) 174.4(3) yes
Rh(1) Rh(3) Rh(2) 62.26(3) yes
Rh(1) Rh(3) Rh(4) 59.90(3) yes
Rh(1) Rh(3) P(3) 143.98(6) yes
Rh(1) Rh(3) N(3) 118.3(1) yes
Rh(1) Rh(3) C(3) 63.0(2) yes
Rh(2) Rh(3) Rh(4) 59.35(3) yes
Rh(2) Rh(3) P(3) 139.00(6) yes
Rh(2) Rh(3) N(3) 115.2(2) yes
Rh(2) Rh(3) C(3) 68.4(3) yes
Rh(4) Rh(3) P(3) 149.89(6) yes
Rh(4) Rh(3) N(3) 68.0(2) yes
Rh(4) Rh(3) C(3) 115.0(3) yes
P(3) Rh(3) N(3) 82.0(2) yes
P(3) Rh(3) C(3) 95.1(3) yes
N(3) Rh(3) C(3) 176.4(4) yes
Rh(1) Rh(4) Rh(2) 61.92(2) yes
Rh(1) Rh(4) Rh(3) 58.47(2) yes
Rh(1) Rh(4) P(4) 148.48(5) yes
Rh(1) Rh(4) N(4) 117.5(2) yes
Rh(1) Rh(4) C(4) 65.3(3) yes
Rh(2) Rh(4) Rh(3) 59.80(2) yes
Rh(2) Rh(4) P(4) 135.54(7) yes
Rh(2) Rh(4) N(4) 115.3(2) yes
Rh(2) Rh(4) C(4) 68.1(3) yes
Rh(3) Rh(4) P(4) 148.97(5) yes
Rh(3) Rh(4) N(4) 68.0(2) yes
Rh(3) Rh(4) C(4) 115.7(3) yes
P(4) Rh(4) N(4) 81.4(2) yes
P(4) Rh(4) C(4) 95.0(3) yes
N(4) Rh(4) C(4) 176.3(3) yes
Rh(1) P(1) C(109) 103.6(3) yes
Rh(1) P(1) C(111) 120.1(3) yes
Rh(1) P(1) C(121) 118.9(2) yes
C(109) P(1) C(111) 106.2(4) yes
C(109) P(1) C(121) 103.7(4) yes
C(111) P(1) C(121) 102.8(4) yes
Rh(2) P(2) C(110) 102.8(3) yes
Rh(2) P(2) C(131) 121.6(3) yes
Rh(2) P(2) C(141) 116.0(3) yes
C(110) P(2) C(131) 105.0(4) yes
C(110) P(2) C(141) 104.5(3) yes
C(131) P(2) C(141) 105.1(4) yes
Rh(3) P(3) C(209) 103.8(3) yes
Rh(3) P(3) C(211) 120.8(3) yes
Rh(3) P(3) C(221) 116.8(2) yes
C(209) P(3) C(211) 104.7(3) yes
C(209) P(3) C(221) 105.4(4) yes
C(211) P(3) C(221) 103.8(4) yes
Rh(4) P(4) C(210) 104.0(3) yes
Rh(4) P(4) C(231) 116.8(3) yes
Rh(4) P(4) C(241) 119.2(3) yes
C(210) P(4) C(231) 104.2(3) yes
C(210) P(4) C(241) 104.4(4) yes
C(231) P(4) C(241) 106.4(4) yes
F(6A) F(5) B(2) 60(1) yes
F(6) F(5A) B(2) 50(1) yes
F(5A) F(6) F(7A) 149(2) yes
F(5A) F(6) B(2) 72(1) yes
F(7A) F(6) B(2) 84(2) yes
F(5) F(6A) B(2) 91(2) yes
F(8A) F(7) B(2) 74(1) yes
F(6) F(7A) B(2) 64(1) yes
F(8A) F(8) B(2) 55(1) yes
F(7) F(8A) F(8) 113(2) yes
F(7) F(8A) B(2) 62(1) yes
F(8) F(8A) B(2) 59(1) yes
C(302) O(5) C(303) 115(2) yes
Rh(1) N(1) N(2) 112.4(3) yes
Rh(1) N(1) C(101) 126.9(5) yes
N(2) N(1) C(101) 120.7(6) yes
Rh(2) N(2) N(1) 111.7(4) yes
Rh(2) N(2) C(104) 125.1(5) yes
N(1) N(2) C(104) 122.9(5) yes
Rh(3) N(3) N(4) 112.0(4) yes
Rh(3) N(3) C(201) 125.5(5) yes
N(4) N(3) C(201) 122.6(5) yes
Rh(4) N(4) N(3) 112.0(4) yes
Rh(4) N(4) C(204) 126.6(5) yes
N(3) N(4) C(204) 121.3(5) yes
Rh(1) C(1) O(1) 168.2(7) yes
Rh(2) C(2) O(2) 169.8(7) yes
Rh(3) C(3) O(3) 168.0(8) yes
Rh(4) C(4) O(4) 169.7(9) yes
N(1) C(101) C(102) 121.1(7) yes
N(1) C(101) C(109) 116.4(6) yes
C(102) C(101) C(109) 122.5(6) yes
C(101) C(102) C(103) 117.7(6) yes
C(101) C(102) C(105) 121.5(7) yes
C(103) C(102) C(105) 120.8(7) yes
C(102) C(103) C(104) 117.6(7) yes
C(102) C(103) C(108) 120.1(6) yes
C(104) C(103) C(108) 122.3(7) yes
N(2) C(104) C(103) 119.8(7) yes
N(2) C(104) C(110) 116.8(5) yes
C(103) C(104) C(110) 123.3(7) yes
C(102) C(105) C(106) 117.6(8) yes
C(105) C(106) C(107) 121.4(7) yes
C(106) C(107) C(108) 122.1(8) yes
C(103) C(108) C(107) 118.0(8) yes
P(1) C(109) C(101) 111.7(5) yes
P(2) C(110) C(104) 109.9(5) yes
P(1) C(111) C(112) 122.4(8) yes
P(1) C(111) C(116) 118.3(7) yes
C(112) C(111) C(116) 119.1(9) yes
C(111) C(112) C(113) 117(1) yes
C(112) C(113) C(114) 121(1) yes
C(113) C(114) C(115) 119(1) yes
C(114) C(115) C(116) 122(1) yes
C(111) C(116) C(115) 118(1) yes
P(1) C(121) C(122) 120.4(10) yes
P(1) C(121) C(126) 119.9(8) yes
C(122) C(121) C(126) 119(1) yes
C(121) C(122) C(123) 114(1) yes
C(122) C(123) C(124) 127(1) yes
C(123) C(124) C(125) 116(2) yes
C(124) C(125) C(126) 123(1) yes
C(121) C(126) C(125) 117(1) yes
P(2) C(131) C(132) 123.7(5) yes
P(2) C(131) C(136) 116.7(7) yes
C(132) C(131) C(136) 119.6(8) yes
C(131) C(132) C(133) 120.1(7) yes
C(132) C(133) C(134) 120.9(10) yes
C(133) C(134) C(135) 119.2(10) yes
C(134) C(135) C(136) 120.0(7) yes
C(131) C(136) C(135) 120.1(8) yes
P(2) C(141) C(142) 116.4(7) yes
P(2) C(141) C(146) 122.5(8) yes
C(142) C(141) C(146) 121.0(9) yes
C(141) C(142) C(143) 119.9(10) yes
C(142) C(143) C(144) 119(1) yes
C(143) C(144) C(145) 120(1) yes
C(144) C(145) C(146) 119(1) yes
C(141) C(146) C(145) 120(1) yes
N(3) C(201) C(202) 119.0(7) yes
N(3) C(201) C(209) 117.0(6) yes
C(202) C(201) C(209) 124.0(6) yes
C(201) C(202) C(203) 118.7(6) yes
C(201) C(202) C(205) 120.7(7) yes
C(203) C(202) C(205) 120.6(6) yes
C(202) C(203) C(204) 117.1(6) yes
C(202) C(203) C(208) 120.5(6) yes
C(204) C(203) C(208) 122.3(7) yes
N(4) C(204) C(203) 121.3(7) yes
N(4) C(204) C(210) 116.5(6) yes
C(203) C(204) C(210) 122.3(6) yes
C(202) C(205) C(206) 117.9(8) yes
C(205) C(206) C(207) 121.2(7) yes
C(206) C(207) C(208) 120.4(7) yes
C(203) C(208) C(207) 119.2(8) yes
P(3) C(209) C(201) 111.6(5) yes
P(4) C(210) C(204) 111.0(5) yes
P(3) C(211) C(212) 120.4(6) yes
P(3) C(211) C(216) 120.8(8) yes
C(212) C(211) C(216) 118.6(9) yes
C(211) C(212) C(213) 120.1(9) yes
C(212) C(213) C(214) 122(1) yes
C(213) C(214) C(215) 117(1) yes
C(214) C(215) C(216) 121(1) yes
C(211) C(216) C(215) 120(1) yes
P(3) C(221) C(222) 119.0(7) yes
P(3) C(221) C(226) 121.9(8) yes
C(222) C(221) C(226) 119.0(10) yes
C(221) C(222) C(223) 120.1(9) yes
C(222) C(223) C(224) 121(1) yes
C(223) C(224) C(225) 118(1) yes
C(224) C(225) C(226) 121(1) yes
C(221) C(226) C(225) 119(1) yes
P(4) C(231) C(232) 118.5(7) yes
P(4) C(231) C(236) 123.3(7) yes
C(232) C(231) C(236) 118.1(9) yes
C(231) C(232) C(233) 119(1) yes
C(232) C(233) C(234) 120(1) yes
C(233) C(234) C(235) 119(1) yes
C(234) C(235) C(236) 121(1) yes
C(231) C(236) C(235) 119.7(9) yes
P(4) C(241) C(242) 122.5(6) yes
P(4) C(241) C(246) 118.8(7) yes
C(242) C(241) C(246) 118.6(8) yes
C(241) C(242) C(243) 120.0(10) yes
C(242) C(243) C(244) 119(1) yes
C(243) C(244) C(245) 120.0(10) yes
C(244) C(245) C(246) 120(1) yes
C(241) C(246) C(245) 121.2(10) yes
O(5) C(302) C(301) 116(2) yes
O(5) C(303) C(304) 127(2) yes
F(1) B(1) F(2) 112(1) yes
F(1) B(1) F(3) 108(1) yes
F(1) B(1) F(4) 109(1) yes
F(2) B(1) F(3) 114(1) yes
F(2) B(1) F(4) 105(1) yes
F(3) B(1) F(4) 105(1) yes
F(5) B(2) F(5A) 89(1) yes
F(5) B(2) F(6) 106(1) yes
F(5) B(2) F(6A) 28(1) yes
F(5) B(2) F(7) 109(1) yes
F(5) B(2) F(7A) 120(1) yes
F(5) B(2) F(8) 106(1) yes
F(5) B(2) F(8A) 138(2) yes
F(5A) B(2) F(6) 56(1) yes
F(5A) B(2) F(6A) 116(1) yes
F(5A) B(2) F(7) 78(1) yes
F(5A) B(2) F(7A) 86(1) yes
F(5A) B(2) F(8) 162(1) yes
F(5A) B(2) F(8A) 107(1) yes
F(6) B(2) F(6A) 112(1) yes
F(6) B(2) F(7) 121(1) yes
F(6) B(2) F(7A) 31(1) yes
F(6) B(2) F(8) 110(1) yes
F(6) B(2) F(8A) 114(1) yes
F(6A) B(2) F(7) 120(1) yes
F(6A) B(2) F(7A) 110(1) yes
F(6A) B(2) F(8) 78(1) yes
F(6A) B(2) F(8A) 128(2) yes
F(7) B(2) F(7A) 127(1) yes
F(7) B(2) F(8) 102(1) yes
F(7) B(2) F(8A) 42(1) yes
F(7A) B(2) F(8) 78(1) yes
F(7A) B(2) F(8A) 98(1) yes
F(8) B(2) F(8A) 65(1) yes

loop_
_geom_bond_atom_site_label_1
_geom_bond_atom_site_label_2
_geom_bond_distance
_geom_bond_publ_flag
Rh(1) Rh(2) 2.9410(9) yes
Rh(1) Rh(3) 2.814(1) yes
Rh(1) Rh(4) 2.8558(9) yes
Rh(1) P(1) 2.251(2) yes
Rh(1) N(1) 2.072(5) yes
Rh(1) C(1) 1.855(9) yes
Rh(2) Rh(3) 2.875(1) yes
Rh(2) Rh(4) 2.8614(9) yes
Rh(2) P(2) 2.241(2) yes
Rh(2) N(2) 2.080(5) yes
Rh(2) C(2) 1.854(7) yes
Rh(3) Rh(4) 2.905(1) yes
Rh(3) P(3) 2.243(2) yes
Rh(3) N(3) 2.067(5) yes
Rh(3) C(3) 1.849(8) yes
Rh(4) P(4) 2.243(2) yes
Rh(4) N(4) 2.065(5) yes
Rh(4) C(4) 1.824(8) yes
P(1) C(109) 1.842(8) yes
P(1) C(111) 1.804(9) yes
P(1) C(121) 1.82(1) yes
P(2) C(110) 1.868(7) yes
P(2) C(131) 1.827(9) yes
P(2) C(141) 1.830(8) yes
P(3) C(209) 1.841(7) yes
P(3) C(211) 1.802(8) yes
P(3) C(221) 1.833(10) yes
P(4) C(210) 1.856(7) yes
P(4) C(231) 1.823(10) yes
P(4) C(241) 1.821(8) yes
F(1) B(1) 1.39(2) yes
F(2) B(1) 1.31(2) yes
F(3) B(1) 1.37(2) yes
F(4) B(1) 1.33(2) yes
F(5) F(6A) 0.67(2) yes
F(5) B(2) 1.40(2) yes
F(5A) F(6) 1.42(2) yes
F(5A) B(2) 1.63(3) yes
F(6) F(7A) 0.77(2) yes
F(6) B(2) 1.32(3) yes
F(6A) B(2) 1.22(2) yes
F(7) F(8A) 1.04(3) yes
F(7) B(2) 1.35(2) yes
F(7A) B(2) 1.46(3) yes
F(8) F(8A) 1.64(3) yes
F(8) B(2) 1.54(3) yes
F(8A) B(2) 1.47(3) yes
O(1) C(1) 1.15(1) yes
O(2) C(2) 1.145(8) yes
O(3) C(3) 1.14(1) yes
O(4) C(4) 1.15(1) yes
O(5) C(302) 1.68(5) yes
O(5) C(303) 1.30(4) yes
N(1) N(2) 1.361(8) yes
N(1) C(101) 1.304(8) yes
N(2) C(104) 1.320(9) yes
N(3) N(4) 1.357(9) yes
N(3) C(201) 1.325(8) yes
N(4) C(204) 1.322(9) yes
C(101) C(102) 1.45(1) yes
C(101) C(109) 1.49(1) yes
C(102) C(103) 1.40(1) yes
C(102) C(105) 1.408(10) yes
C(103) C(104) 1.440(9) yes
C(103) C(108) 1.40(1) yes
C(104) C(110) 1.50(1) yes
C(105) C(106) 1.39(1) yes
C(106) C(107) 1.37(1) yes
C(107) C(108) 1.39(1) yes
C(111) C(112) 1.42(1) yes
C(111) C(116) 1.41(2) yes
C(112) C(113) 1.43(2) yes
C(113) C(114) 1.37(3) yes
C(114) C(115) 1.32(3) yes
C(115) C(116) 1.40(2) yes
C(121) C(122) 1.32(2) yes
C(121) C(126) 1.43(1) yes
C(122) C(123) 1.53(4) yes
C(123) C(124) 1.20(3) yes
C(124) C(125) 1.34(2) yes
C(125) C(126) 1.45(2) yes
C(131) C(132) 1.36(1) yes
C(131) C(136) 1.379(9) yes
C(132) C(133) 1.36(2) yes
C(133) C(134) 1.38(1) yes
C(134) C(135) 1.36(1) yes
C(135) C(136) 1.39(1) yes
C(141) C(142) 1.38(2) yes
C(141) C(146) 1.35(1) yes
C(142) C(143) 1.38(2) yes
C(143) C(144) 1.42(2) yes
C(144) C(145) 1.34(2) yes
C(145) C(146) 1.43(2) yes
C(201) C(202) 1.461(9) yes
C(201) C(209) 1.50(1) yes
C(202) C(203) 1.40(1) yes
C(202) C(205) 1.420(10) yes
C(203) C(204) 1.441(9) yes
C(203) C(208) 1.40(1) yes
C(204) C(210) 1.50(1) yes
C(205) C(206) 1.37(1) yes
C(206) C(207) 1.43(1) yes
C(207) C(208) 1.37(1) yes
C(211) C(212) 1.37(1) yes
C(211) C(216) 1.37(1) yes
C(212) C(213) 1.38(2) yes
C(213) C(214) 1.37(2) yes
C(214) C(215) 1.37(2) yes
C(215) C(216) 1.39(2) yes
C(221) C(222) 1.37(1) yes
C(221) C(226) 1.38(2) yes
C(222) C(223) 1.38(2) yes
C(223) C(224) 1.37(2) yes
C(224) C(225) 1.35(2) yes
C(225) C(226) 1.39(2) yes
C(231) C(232) 1.38(1) yes
C(231) C(236) 1.39(1) yes
C(232) C(233) 1.41(2) yes
C(233) C(234) 1.34(2) yes
C(234) C(235) 1.34(2) yes
C(235) C(236) 1.37(2) yes
C(241) C(242) 1.38(1) yes
C(241) C(246) 1.40(1) yes
C(242) C(243) 1.42(1) yes
C(243) C(244) 1.41(2) yes
C(244) C(245) 1.35(2) yes
C(245) C(246) 1.38(1) yes
C(301) C(302) 2.01(8) yes
C(303) C(304) 1.40(5) yes

loop_
_geom_contact_atom_site_label_1
_geom_contact_atom_site_label_2
_geom_contact_distance
_geom_contact_site_symmetry_2
Rh(1) Rh(2) 2.9410(9) .
Rh(1) Rh(3) 2.814(1) .
Rh(1) Rh(4) 2.8558(9) .
Rh(2) Rh(3) 2.875(1) .
Rh(2) Rh(4) 2.8614(9) .
Rh(3) Rh(4) 2.905(1) .
F(1) C(210) 3.17(1) .
F(1) C(145) 3.34(1) 2_756
F(1) C(146) 3.36(1) 2_756
F(1) C(236) 3.37(1) .
F(1) C(208) 3.51(1) .
F(2) C(222) 3.04(1) 2_766
F(2) C(223) 3.10(1) 2_766
F(2) C(145) 3.32(1) 2_756
F(3) C(201) 3.085(10) 2_766
F(3) C(202) 3.25(1) 2_766
F(3) C(209) 3.29(1) 2_766
F(3) C(208) 3.39(1) .
F(3) C(222) 3.44(1) 2_766
F(3) O(1) 3.529(9) 2_766
F(3) C(205) 3.579(10) 2_766
F(4) C(242) 3.24(1) .
F(4) C(205) 3.42(2) 2_766
F(4) C(244) 3.60(2) 2_666
F(5) C(105) 3.25(2) .
F(5) C(109) 3.33(2) .
F(5) C(143) 3.42(2) 2_755
F(5) C(144) 3.50(2) 2_755
F(5A) C(105) 3.24(2) .
F(5A) C(110) 3.36(2) 2_655
F(5A) C(214) 3.48(2) 2_755
F(5A) C(106) 3.60(2) .
F(5A) C(132) 3.60(2) 2_655
F(6) C(110) 3.19(2) 2_655
F(6) C(105) 3.32(2) .
F(6) C(108) 3.41(2) 2_655
F(6) C(109) 3.53(1) .
F(6A) C(109) 3.19(2) .
F(6A) C(126) 3.35(2) .
F(6A) C(144) 3.42(3) 2_755
F(6A) C(143) 3.57(2) 2_755
F(7) C(132) 3.43(1) 2_655
F(7) C(214) 3.49(2) 2_755
F(7) C(133) 3.56(1) 2_655
F(7A) C(112) 3.24(2) .
F(7A) C(110) 3.45(2) 2_655
F(7A) C(108) 3.49(2) 2_655
F(7A) C(109) 3.50(2) .
F(8) C(126) 3.20(2) .
F(8A) C(132) 3.33(3) 2_655
F(8A) C(133) 3.41(2) 2_655
O(2) C(135) 3.20(1) 2_756
O(2) C(134) 3.248(10) 2_756
O(2) C(234) 3.38(1) 2_756
O(4) C(106) 3.257(10) 2_655
O(5) C(113) 3.52(2) 2_665
O(5) C(110) 3.52(2) 1_565
C(114) C(224) 3.60(3) 1_455
C(123) C(301) 3.37(6) 2_765
C(123) C(302) 3.58(5) 2_765
C(124) C(302) 3.29(5) 2_765
C(124) C(301) 3.54(6) 2_765
C(134) C(203) 3.52(1) 2_756
C(134) C(204) 3.57(1) 2_756
C(215) C(232) 3.55(1) 1_655
